data_4348343
loop_
_publ_author_name
'Terashima, Shotaro'
'Newton, Graham N.'
'Shiga, Takuya'
'Oshio, Hiroki'

_publ_section_title
;
 Planar trinuclear complexes with linear arrays of metal ions
;
_journal_issue 2
_journal_name_full 'Inorganic Chemistry Frontiers'
_journal_page_first 125
_journal_paper_doi 10.1039/C4QI00172A
_journal_volume 2
_journal_year 2015
_chemical_formula_moiety 'C36 H32 N12 Ni3 O4, 2(B F4)'
_chemical_formula_sum 'C36 H32 B2 F8 N12 Ni3 O4'
_chemical_formula_weight 1046.48
_space_group_crystal_system monoclinic
_space_group_IT_number 14
_space_group_name_Hall '-P 2ybc'
_space_group_name_H-M_alt 'P 1 21/c 1'
_atom_sites_solution_hydrogens geom
_audit_creation_method SHELXL-2013
_audit_update_record
;
2014-08-22 deposited with the CCDC.
2014-12-22 downloaded from the CCDC.
;
_cell_angle_alpha 90
_cell_angle_beta 90.374(8)
_cell_angle_gamma 90
_cell_formula_units_Z 2
_cell_length_a 9.771(4)
_cell_length_b 14.196(6)
_cell_length_c 14.513(6)
_cell_measurement_reflns_used 3856
_cell_measurement_temperature 100(2)
_cell_measurement_theta_max 27.951
_cell_measurement_theta_min 2.5265
_cell_volume 2013.0(14)
_computing_cell_refinement 'Buruker SMART'
_computing_data_collection 'Buruker SMART'
_computing_data_reduction 'Buruker SAINT'
_computing_molecular_graphics 'Buruker SHELXTL'
_computing_publication_material 'Buruker SHELXTL'
_computing_structure_refinement 'SHELXL-2013 (Sheldrick, 2013)'
_computing_structure_solution 'Buruker SHELXTL'
_diffrn_ambient_temperature 100(2)
_diffrn_detector_area_resol_mean 8.366
_diffrn_measured_fraction_theta_full 0.990
_diffrn_measured_fraction_theta_max 0.989
_diffrn_measurement_device_type 'CCD area detector'
_diffrn_measurement_method 'phi and omega scans'
_diffrn_radiation_type MoK\a
_diffrn_radiation_wavelength 0.71073
_diffrn_reflns_av_R_equivalents 0.0476
_diffrn_reflns_av_unetI/netI 0.0702
_diffrn_reflns_Laue_measured_fraction_full 0.990
_diffrn_reflns_Laue_measured_fraction_max 0.989
_diffrn_reflns_limit_h_max 11
_diffrn_reflns_limit_h_min -11
_diffrn_reflns_limit_k_max 10
_diffrn_reflns_limit_k_min -17
_diffrn_reflns_limit_l_max 17
_diffrn_reflns_limit_l_min -17
_diffrn_reflns_number 9030
_diffrn_reflns_point_group_measured_fraction_full 0.990
_diffrn_reflns_point_group_measured_fraction_max 0.989
_diffrn_reflns_theta_full 25.242
_diffrn_reflns_theta_max 25.499
_diffrn_reflns_theta_min 2.007
_diffrn_source 'fine-focus sealed tube'
_exptl_absorpt_coefficient_mu 1.484
_exptl_absorpt_correction_T_max 0.8658
_exptl_absorpt_correction_T_min 0.5241
_exptl_absorpt_correction_type empirical
_exptl_absorpt_process_details SADABS
_exptl_crystal_colour yellow
_exptl_crystal_density_diffrn 1.726
_exptl_crystal_density_meas ?
_exptl_crystal_description plates
_exptl_crystal_F_000 1060
_exptl_crystal_size_max 0.500
_exptl_crystal_size_mid 0.200
_exptl_crystal_size_min 0.100
_refine_diff_density_max 2.943
_refine_diff_density_min -1.695
_refine_diff_density_rms 0.255
_refine_ls_extinction_method none
_refine_ls_goodness_of_fit_ref 1.071
_refine_ls_hydrogen_treatment constr
_refine_ls_matrix_type full
_refine_ls_number_parameters 297
_refine_ls_number_reflns 3711
_refine_ls_number_restraints 0
_refine_ls_restrained_S_all 1.071
_refine_ls_R_factor_all 0.0943
_refine_ls_R_factor_gt 0.0827
_refine_ls_shift/su_max 0.000
_refine_ls_shift/su_mean 0.000
_refine_ls_structure_factor_coef Fsqd
_refine_ls_weighting_details 'w=1/[\s^2^(Fo^2^)+(0.1697P)^2^+0.7027P] where P=(Fo^2^+2Fc^2^)/3'
_refine_ls_weighting_scheme calc
_refine_ls_wR_factor_gt 0.2113
_refine_ls_wR_factor_ref 0.2299
_reflns_Friedel_coverage 0.000
_reflns_number_gt 3024
_reflns_number_total 3711
_reflns_threshold_expression 'I > 2\s(I)'
_cod_data_source_file c4qi00172a2.cif
_cod_data_source_block Comp2_Ni3
_cod_depositor_comments
;
The following automatic conversions were performed:

data item '_exptl_crystal_density_meas' value 'not measured' was
changed to '?' -- the value is perceived as not measured.

Automatic conversion script
Id: cif_fix_values 6909 2019-04-08 15:41:33Z antanas 
;
_cod_original_cell_volume 2013.1(15)
_cod_original_sg_symbol_H-M 'P 21/c'
_cod_database_code 4348343
_shelx_space_group_comment
;
The symmetry employed for this shelxl refinement is uniquely defined
by the following loop, which should always be used as a source of
symmetry information in preference to the above space-group names.
They are only intended as comments.
;
_shelx_estimated_absorpt_t_min 0.524
_shelx_estimated_absorpt_t_max 0.866
_shelxl_version_number 2013-4

loop_
_space_group_symop_operation_xyz
'x, y, z'
'-x, y+1/2, -z+1/2'
'-x, -y, -z'
'x, -y-1/2, z-1/2'

loop_
_atom_site_label
_atom_site_type_symbol
_atom_site_fract_x
_atom_site_fract_y
_atom_site_fract_z
_atom_site_U_iso_or_equiv
_atom_site_adp_type
_atom_site_occupancy
_atom_site_site_symmetry_order
_atom_site_calc_flag
_atom_site_refinement_flags_posn
_atom_site_refinement_flags_adp
_atom_site_refinement_flags_occupancy
Ni1 Ni -0.24595(7) 0.21750(4) -0.03799(4) 0.0210(3) Uani 1 1 d . . .
Ni2 Ni 0.0000 0.0000 0.0000 0.0198(3) Uani 1 2 d S . P
N1 N -0.1853(5) 0.3419(3) -0.1126(3) 0.0234(10) Uani 1 1 d . . .
N2 N -0.0551(4) 0.1859(3) -0.0773(3) 0.0214(9) Uani 1 1 d . . .
N3 N 0.0257(4) 0.1121(3) -0.0617(3) 0.0204(9) Uani 1 1 d . . .
N4 N 0.1788(4) -0.0191(3) -0.0349(3) 0.0212(9) Uani 1 1 d . . .
N5 N 0.2623(4) -0.0931(3) -0.0251(3) 0.0212(9) Uani 1 1 d . . .
N6 N 0.4461(5) -0.2246(3) -0.0200(3) 0.0222(10) Uani 1 1 d . . .
C1 C -0.2569(6) 0.4198(4) -0.1312(4) 0.0280(12) Uani 1 1 d . . .
H1 H -0.3472 0.4250 -0.1080 0.034 Uiso 1 1 calc R U .
C2 C -0.2047(6) 0.4932(4) -0.1829(4) 0.0284(13) Uani 1 1 d . . .
H2 H -0.2595 0.5468 -0.1961 0.034 Uiso 1 1 calc R U .
C3 C -0.0745(7) 0.4878(4) -0.2148(4) 0.0317(13) Uani 1 1 d . . .
H3 H -0.0367 0.5381 -0.2495 0.038 Uiso 1 1 calc R U .
C4 C 0.0020(6) 0.4085(4) -0.1960(4) 0.0288(12) Uani 1 1 d . . .
H4 H 0.0932 0.4035 -0.2176 0.035 Uiso 1 1 calc R U .
C5 C -0.0552(5) 0.3364(4) -0.1455(3) 0.0242(11) Uani 1 1 d . . .
C6 C 0.0177(6) 0.2494(4) -0.1235(3) 0.0221(11) Uani 1 1 d . . .
C7 C 0.1487(6) 0.2164(4) -0.1393(3) 0.0230(11) Uani 1 1 d . . .
H7 H 0.2209 0.2472 -0.1708 0.028 Uiso 1 1 calc R U .
C8 C 0.1506(5) 0.1284(3) -0.0988(3) 0.0208(10) Uani 1 1 d . . .
C9 C 0.2423(5) 0.0488(4) -0.0842(3) 0.0218(11) Uani 1 1 d . . .
C10 C 0.3702(5) 0.0177(4) -0.1078(3) 0.0216(11) Uani 1 1 d . . .
H10 H 0.4373 0.0499 -0.1428 0.026 Uiso 1 1 calc R U .
C11 C 0.3795(5) -0.0720(4) -0.0685(3) 0.0214(11) Uani 1 1 d . . .
C12 C 0.4827(5) -0.1461(4) -0.0669(3) 0.0215(11) Uani 1 1 d . . .
C13 C 0.6070(5) -0.1375(4) -0.1104(3) 0.0268(12) Uani 1 1 d . . .
H13 H 0.6292 -0.0818 -0.1433 0.032 Uiso 1 1 calc R U .
C14 C 0.6983(6) -0.2111(4) -0.1053(4) 0.0316(13) Uani 1 1 d . . .
H14 H 0.7848 -0.2069 -0.1345 0.038 Uiso 1 1 calc R U .
C15 C 0.6623(6) -0.2915(4) -0.0571(4) 0.0291(13) Uani 1 1 d . . .
H15 H 0.7237 -0.3432 -0.0521 0.035 Uiso 1 1 calc R U .
C16 C 0.5369(6) -0.2949(4) -0.0168(4) 0.0264(12) Uani 1 1 d . . .
H16 H 0.5125 -0.3505 0.0155 0.032 Uiso 1 1 calc R U .
O1 O -0.1870(4) 0.2870(3) 0.0834(3) 0.0324(10) Uani 1 1 d . . .
O2 O -0.3434(4) 0.1690(2) -0.1586(2) 0.0267(8) Uani 1 1 d . . .
C17 C -0.0612(9) 0.2768(5) 0.1257(6) 0.056(2) Uani 1 1 d . . .
H17 H 0.0094 0.3062 0.0876 0.084 Uiso 1 1 calc R U .
H17A H -0.0407 0.2097 0.1334 0.084 Uiso 1 1 calc R U .
H17B H -0.0628 0.3074 0.1862 0.084 Uiso 1 1 calc R U .
C18 C -0.4232(7) 0.2275(4) -0.2175(4) 0.0341(14) Uani 1 1 d . . .
H18 H -0.3629 0.2608 -0.2603 0.051 Uiso 1 1 calc R U .
H18A H -0.4735 0.2734 -0.1804 0.051 Uiso 1 1 calc R U .
H18B H -0.4881 0.1887 -0.2524 0.051 Uiso 1 1 calc R U .
B1 B -0.6577(7) 0.4997(4) -0.1584(4) 0.0267(13) Uani 1 1 d . . .
F1 F -0.5281(4) 0.5327(3) -0.1715(3) 0.0501(10) Uani 1 1 d . . .
F2 F -0.6607(4) 0.4040(2) -0.1574(2) 0.0394(9) Uani 1 1 d . . .
F3 F -0.7108(5) 0.5351(3) -0.0773(3) 0.0537(11) Uani 1 1 d . . .
F4 F -0.7424(4) 0.5328(2) -0.2305(2) 0.0392(9) Uani 1 1 d . . .

loop_
_atom_site_aniso_label
_atom_site_aniso_U_11
_atom_site_aniso_U_22
_atom_site_aniso_U_33
_atom_site_aniso_U_23
_atom_site_aniso_U_13
_atom_site_aniso_U_12
Ni1 0.0274(5) 0.0277(4) 0.0079(4) 0.0008(2) 0.0009(3) 0.0028(2)
Ni2 0.0247(6) 0.0261(5) 0.0085(5) 0.0026(3) 0.0031(4) 0.0019(3)
N1 0.030(3) 0.031(2) 0.010(2) -0.0001(17) -0.0016(17) 0.0015(18)
N2 0.027(3) 0.026(2) 0.011(2) 0.0021(17) 0.0010(17) -0.0002(17)
N3 0.024(2) 0.027(2) 0.010(2) 0.0016(16) 0.0003(16) 0.0035(17)
N4 0.023(2) 0.028(2) 0.012(2) 0.0012(17) 0.0027(17) -0.0027(17)
N5 0.026(3) 0.030(2) 0.008(2) -0.0007(16) -0.0016(17) 0.0024(17)
N6 0.029(3) 0.033(2) 0.004(2) -0.0016(16) -0.0045(17) 0.0023(17)
C1 0.038(3) 0.033(3) 0.013(3) 0.001(2) -0.003(2) 0.005(2)
C2 0.040(4) 0.028(3) 0.017(3) 0.001(2) -0.002(2) 0.008(2)
C3 0.045(4) 0.031(3) 0.019(3) 0.007(2) -0.006(2) -0.004(2)
C4 0.033(3) 0.031(3) 0.022(3) 0.006(2) 0.000(2) 0.000(2)
C5 0.032(3) 0.030(3) 0.010(2) 0.001(2) -0.004(2) 0.000(2)
C6 0.025(3) 0.031(3) 0.010(2) -0.001(2) -0.0043(19) 0.000(2)
C7 0.029(3) 0.031(3) 0.009(2) 0.0029(19) -0.001(2) -0.002(2)
C8 0.024(3) 0.028(2) 0.010(2) -0.0012(19) -0.0006(19) -0.0006(19)
C9 0.026(3) 0.031(3) 0.009(2) 0.0024(19) -0.004(2) -0.001(2)
C10 0.022(3) 0.035(3) 0.008(2) 0.001(2) -0.0021(19) 0.002(2)
C11 0.023(3) 0.035(3) 0.006(2) -0.001(2) 0.0019(19) 0.001(2)
C12 0.024(3) 0.033(3) 0.007(2) -0.0054(19) -0.0023(19) 0.002(2)
C13 0.027(3) 0.041(3) 0.012(2) -0.002(2) 0.001(2) 0.001(2)
C14 0.029(3) 0.048(3) 0.018(3) -0.003(2) 0.002(2) 0.003(2)
C15 0.027(3) 0.046(3) 0.014(3) -0.005(2) -0.003(2) 0.011(2)
C16 0.033(3) 0.031(3) 0.015(3) -0.003(2) -0.005(2) 0.005(2)
O1 0.043(3) 0.038(2) 0.017(2) -0.0060(15) -0.0088(17) 0.0025(17)
O2 0.034(2) 0.034(2) 0.0124(18) 0.0001(15) -0.0039(15) 0.0043(15)
C17 0.056(5) 0.065(5) 0.047(5) -0.015(4) -0.026(4) 0.016(4)
C18 0.047(4) 0.039(3) 0.016(3) -0.003(2) -0.009(2) 0.008(3)
B1 0.030(4) 0.035(3) 0.015(3) 0.001(2) -0.002(2) 0.003(2)
F1 0.037(2) 0.050(2) 0.063(3) 0.015(2) -0.0078(19) -0.0017(17)
F2 0.051(2) 0.0316(17) 0.035(2) 0.0018(14) 0.0013(16) 0.0038(15)
F3 0.084(3) 0.054(2) 0.023(2) -0.0056(17) 0.0066(19) 0.017(2)
F4 0.041(2) 0.045(2) 0.031(2) 0.0168(16) -0.0071(15) -0.0081(15)

loop_
_atom_type_symbol
_atom_type_description
_atom_type_scat_dispersion_real
_atom_type_scat_dispersion_imag
_atom_type_scat_source
C C 0.0033 0.0016 'International Tables Vol C Tables 4.2.6.8 and 6.1.1.4'
H H 0.0000 0.0000 'International Tables Vol C Tables 4.2.6.8 and 6.1.1.4'
B B 0.0013 0.0007 'International Tables Vol C Tables 4.2.6.8 and 6.1.1.4'
N N 0.0061 0.0033 'International Tables Vol C Tables 4.2.6.8 and 6.1.1.4'
O O 0.0106 0.0060 'International Tables Vol C Tables 4.2.6.8 and 6.1.1.4'
F F 0.0171 0.0103 'International Tables Vol C Tables 4.2.6.8 and 6.1.1.4'
Ni Ni 0.3393 1.1124 'International Tables Vol C Tables 4.2.6.8 and 6.1.1.4'

loop_
_geom_angle_atom_site_label_1
_geom_angle_atom_site_label_2
_geom_angle_atom_site_label_3
_geom_angle
_geom_angle_site_symmetry_1
_geom_angle_site_symmetry_3
N5 Ni1 N2 90.58(17) 3 .
N5 Ni1 O1 93.05(17) 3 .
N2 Ni1 O1 95.35(17) . .
N5 Ni1 O2 93.13(16) 3 .
N2 Ni1 O2 96.16(16) . .
O1 Ni1 O2 166.86(15) . .
N5 Ni1 N6 77.59(16) 3 3
N2 Ni1 N6 168.07(16) . 3
O1 Ni1 N6 83.90(17) . 3
O2 Ni1 N6 86.12(15) . 3
N5 Ni1 N1 167.93(17) 3 .
N2 Ni1 N1 77.36(16) . .
O1 Ni1 N1 87.79(16) . .
O2 Ni1 N1 88.57(15) . .
N6 Ni1 N1 114.46(16) 3 .
N4 Ni2 N4 180.0(4) 3 .
N4 Ni2 N3 97.98(18) 3 .
N4 Ni2 N3 82.02(18) . .
N4 Ni2 N3 82.02(18) 3 3
N4 Ni2 N3 97.98(18) . 3
N3 Ni2 N3 180.0(3) . 3
C1 N1 C5 117.8(5) . .
C1 N1 Ni1 129.4(4) . .
C5 N1 Ni1 112.9(3) . .
N3 N2 C6 107.4(4) . .
N3 N2 Ni1 132.9(3) . .
C6 N2 Ni1 119.5(4) . .
N2 N3 C8 109.4(4) . .
N2 N3 Ni2 132.8(3) . .
C8 N3 Ni2 117.8(3) . .
N5 N4 C9 109.5(4) . .
N5 N4 Ni2 131.8(3) . .
C9 N4 Ni2 118.7(4) . .
N4 N5 C11 107.3(4) . .
N4 N5 Ni1 133.8(3) . 3
C11 N5 Ni1 118.9(3) . 3
C16 N6 C12 117.0(5) . .
C16 N6 Ni1 129.2(4) . 3
C12 N6 Ni1 113.8(3) . 3
N1 C1 C2 122.6(5) . .
N1 C1 H1 118.7 . .
C2 C1 H1 118.7 . .
C3 C2 C1 119.5(5) . .
C3 C2 H2 120.3 . .
C1 C2 H2 120.3 . .
C2 C3 C4 119.1(5) . .
C2 C3 H3 120.5 . .
C4 C3 H3 120.5 . .
C3 C4 C5 119.4(5) . .
C3 C4 H4 120.3 . .
C5 C4 H4 120.3 . .
N1 C5 C4 121.7(5) . .
N1 C5 C6 115.3(4) . .
C4 C5 C6 123.0(5) . .
N2 C6 C7 110.6(5) . .
N2 C6 C5 114.9(5) . .
C7 C6 C5 134.5(5) . .
C8 C7 C6 104.2(5) . .
C8 C7 H7 127.9 . .
C6 C7 H7 127.9 . .
N3 C8 C7 108.3(5) . .
N3 C8 C9 111.3(4) . .
C7 C8 C9 140.4(5) . .
N4 C9 C10 109.0(5) . .
N4 C9 C8 110.2(4) . .
C10 C9 C8 140.7(5) . .
C9 C10 C11 104.4(5) . .
C9 C10 H10 127.8 . .
C11 C10 H10 127.8 . .
N5 C11 C10 109.9(4) . .
N5 C11 C12 115.1(4) . .
C10 C11 C12 135.0(5) . .
N6 C12 C13 122.7(5) . .
N6 C12 C11 114.6(4) . .
C13 C12 C11 122.7(5) . .
C14 C13 C12 118.7(5) . .
C14 C13 H13 120.6 . .
C12 C13 H13 120.6 . .
C13 C14 C15 119.1(5) . .
C13 C14 H14 120.5 . .
C15 C14 H14 120.5 . .
C16 C15 C14 118.5(5) . .
C16 C15 H15 120.7 . .
C14 C15 H15 120.7 . .
N6 C16 C15 124.0(5) . .
N6 C16 H16 118.0 . .
C15 C16 H16 118.0 . .
C17 O1 Ni1 124.4(4) . .
C18 O2 Ni1 123.6(3) . .
O1 C17 H17 109.5 . .
O1 C17 H17A 109.5 . .
H17 C17 H17A 109.5 . .
O1 C17 H17B 109.5 . .
H17 C17 H17B 109.5 . .
H17A C17 H17B 109.5 . .
O2 C18 H18 109.5 . .
O2 C18 H18A 109.5 . .
H18 C18 H18A 109.5 . .
O2 C18 H18B 109.5 . .
H18 C18 H18B 109.5 . .
H18A C18 H18B 109.5 . .
F2 B1 F1 111.3(5) . .
F2 B1 F3 110.2(5) . .
F1 B1 F3 110.3(5) . .
F2 B1 F4 109.2(5) . .
F1 B1 F4 108.9(5) . .
F3 B1 F4 106.8(5) . .

loop_
_geom_bond_atom_site_label_1
_geom_bond_atom_site_label_2
_geom_bond_distance
_geom_bond_site_symmetry_2
Ni1 N5 1.997(4) 3
Ni1 N2 2.004(4) .
Ni1 O1 2.097(4) .
Ni1 O2 2.103(4) .
Ni1 N6 2.137(5) 3
Ni1 N1 2.157(4) .
Ni2 N4 1.842(4) 3
Ni2 N4 1.842(4) .
Ni2 N3 1.844(4) .
Ni2 N3 1.844(4) 3
N1 C1 1.335(7) .
N1 C5 1.363(7) .
N2 N3 1.331(6) .
N2 C6 1.333(7) .
N3 C8 1.357(6) .
N4 N5 1.337(6) .
N4 C9 1.354(6) .
N5 C11 1.344(6) .
N5 Ni1 1.997(4) 3
N6 C16 1.335(7) .
N6 C12 1.355(7) .
N6 Ni1 2.136(5) 3
C1 C2 1.384(8) .
C1 H1 0.9500 .
C2 C3 1.358(9) .
C2 H2 0.9500 .
C3 C4 1.378(8) .
C3 H3 0.9500 .
C4 C5 1.379(7) .
C4 H4 0.9500 .
C5 C6 1.460(7) .
C6 C7 1.384(8) .
C7 C8 1.380(7) .
C7 H7 0.9500 .
C8 C9 1.457(7) .
C9 C10 1.370(7) .
C10 C11 1.399(7) .
C10 H10 0.9500 .
C11 C12 1.457(7) .
C12 C13 1.378(7) .
C13 C14 1.375(8) .
C13 H13 0.9500 .
C14 C15 1.386(8) .
C14 H14 0.9500 .
C15 C16 1.361(8) .
C15 H15 0.9500 .
C16 H16 0.9500 .
O1 C17 1.378(9) .
O2 C18 1.421(6) .
C17 H17 0.9800 .
C17 H17A 0.9800 .
C17 H17B 0.9800 .
C18 H18 0.9800 .
C18 H18A 0.9800 .
C18 H18B 0.9800 .
B1 F2 1.360(7) .
B1 F1 1.364(7) .
B1 F3 1.384(7) .
B1 F4 1.410(7) .
